data_2009900
loop_
_publ_author_name
'Chiaroni, A.'
'Riche, C.'
'Lavergne, J.-P.'
'Sadoune, M.'
'Viallefont, P.'
'Vidal, Y.'

_publ_contact_author
;
      Dr Claude Riche
      Institut de Chimie des Substances Naturelles
      CNRS
      91198 Gif-sur-Yvette CEDEX
      France
;
_publ_section_title
'[1<i>R</i>,2<i>R</i>,5(1')<i>S</i>,9<i>R</i>,2'<i>R</i>,4'<i>R</i>,5'<i>S</i>]-2,10,10-Trim\'ethyl-3-oxa-6-azatricyclo[7,1,1,0^2,7^]undeca-5-spiro[1'(2',4',5'-trim\'ethylcyclohexane)]-6-\`ene-4-one'
_journal_issue 7
_journal_name_full 'Acta Crystallographica Section C'
_journal_page_first 1122
_journal_page_last 1124
_journal_paper_doi 10.1107/S0108270193013903
_journal_volume 50
_journal_year 1994
_chemical_formula_moiety 'C20 H31 N O2'
_chemical_formula_sum 'C20 H31 N O2'
_chemical_formula_weight 317.47
_chemical_melting_point 391
_chemical_name_systematic
;
 (1R,2R,5(1')S,9R,2'R,4'R,5'S)-2,10,10-
trim\'ethyl-3-oxa-6-azatricyclo[7.1.1.0^2,7^]undeca-5-spiro[1'(2',4',5'-
trim\'ethylcyclohexane)]-6-\`ene-4-one
;
_space_group_IT_number 1
_symmetry_cell_setting triclinic
_symmetry_space_group_name_Hall 'P 1'
_symmetry_space_group_name_H-M 'P 1'
_atom_type_scat_source International_Tables_for_Xray_Crystallography_(1974,_Vol._IV_Table_2.2B)
_cell_angle_alpha 84.65(3)
_cell_angle_beta 94.83(2)
_cell_angle_gamma 100.80(3)
_cell_formula_units_Z 1
_cell_length_a 6.241(6)
_cell_length_b 7.319(7)
_cell_length_c 10.505(15)
_cell_measurement_reflns_used 25
_cell_measurement_temperature 293
_cell_measurement_theta_max 25.1
_cell_measurement_theta_min 15.0
_cell_volume 468.2(9)
_computing_data_collection 'Enraf-Nonius CAD-4 software (1989)'
_computing_data_reduction 'NONIUS (Riche, 1989) '
_computing_molecular_graphics 'R3M  (Riche, 1983); ORTEP (Johnson, 1963)'
_computing_publication_material 'ACTACIF (Riche, 1992)'
_computing_structure_refinement 'SHELX76   (Sheldrick, 1976)'
_computing_structure_solution 'SHELXS86  (Sheldrick, 1985)'
_diffrn_ambient_temperature 293
_diffrn_measurement_device 'Enraf-Nonius CAD-4 diffractometer'
_diffrn_measurement_method \q/2\q
_diffrn_radiation_monochromator graphite
_diffrn_radiation_source 'X-ray tube'
_diffrn_radiation_type 'Cu K\a'
_diffrn_radiation_wavelength 1.5418
_diffrn_reflns_av_R_equivalents 0.038
_diffrn_reflns_limit_h_max 7
_diffrn_reflns_limit_h_min -7
_diffrn_reflns_limit_k_max 8
_diffrn_reflns_limit_k_min -8
_diffrn_reflns_limit_l_max 12
_diffrn_reflns_limit_l_min 0
_diffrn_reflns_number 1728
_diffrn_reflns_theta_max 66.93
_diffrn_reflns_theta_min 4.24
_diffrn_standards_decay_% 0
_diffrn_standards_interval_time 166
_diffrn_standards_number 3
_exptl_absorpt_coefficient_mu 0.52
_exptl_absorpt_correction_type none
_exptl_crystal_colour colourless
_exptl_crystal_density_diffrn 1.13
_exptl_crystal_description prism
_exptl_crystal_F_000 173.00
_exptl_crystal_size_max 0.46
_exptl_crystal_size_mid 0.26
_exptl_crystal_size_min 0.20
_refine_diff_density_max 0.19
_refine_diff_density_min -0.20
_refine_ls_extinction_method none
_refine_ls_goodness_of_fit_obs 0.98
_refine_ls_hydrogen_treatment noref
_refine_ls_matrix_type full
_refine_ls_number_parameters 205
_refine_ls_number_reflns 1564
_refine_ls_R_factor_obs 0.043
_refine_ls_shift/esd_max 0.02
_refine_ls_structure_factor_coef F
_refine_ls_weighting_details 'w=1/(\s^2^(F) +  0.0000 F^2^)'
_refine_ls_weighting_scheme calc
_refine_ls_wR_factor_obs 0.049
_reflns_number_observed 1564
_reflns_number_total 1642
_reflns_observed_criterion refl_observed_if_I_>_3.0_sigma(I)
_cod_data_source_file pa1094.cif
_cod_data_source_block spiro
_cod_depositor_comments
;
The following automatic conversions were performed:

'_refine_ls_weighting_scheme' value 'calc w=1/(\s^2^(F) + 0.0000
F^2^)' was changed to 'calc'. New tag '_refine_ls_weighting_details'
was created. The value of the new tag was set to 'w=1/(\s^2^(F) +
0.0000 F^2^)'.

Automatic conversion script
Id: cif_fix_values 3143 2015-03-26 13:38:13Z robertas 
;
_cod_database_code 2009900

loop_
_symmetry_equiv_pos_as_xyz
+x,+y,+z

loop_
_atom_site_aniso_label
_atom_site_aniso_U_11
_atom_site_aniso_U_22
_atom_site_aniso_U_33
_atom_site_aniso_U_12
_atom_site_aniso_U_13
_atom_site_aniso_U_23
C1 0.0378(14) 0.0371(16) 0.0372(16) 0.0084(12) 0.0017(12) -0.0008(12)
C2 0.0418(15) 0.0351(16) 0.0386(16) 0.0051(12) 0.0039(13) -0.0012(13)
O3 0.0442(12) 0.0523(13) 0.0415(12) -0.0092(9) -0.0008(9) 0.0013(10)
C4 0.0496(19) 0.0507(19) 0.0448(19) -0.0007(16) 0.0074(15) 0.0011(15)
C5 0.0414(16) 0.0443(18) 0.0390(17) -0.0007(14) 0.0059(13) 0.0009(14)
N6 0.0402(14) 0.0467(15) 0.0352(14) 0.0031(11) 0.0009(11) 0.0012(11)
C7 0.0337(14) 0.0397(16) 0.0391(17) 0.0083(12) 0.0001(12) 0.0026(13)
C8 0.0377(16) 0.0511(19) 0.0413(18) 0.0011(14) 0.0011(13) 0.0018(14)
C9 0.0404(16) 0.0390(17) 0.0519(19) 0.0016(13) -0.0013(14) 0.0040(14)
C10 0.0393(16) 0.0520(19) 0.0394(17) 0.0087(14) 0.0053(13) 0.0095(14)
C11 0.0438(16) 0.0363(16) 0.059(2) 0.0121(13) -0.0006(14) -0.0017(14)
C12 0.060(2) 0.078(3) 0.055(2) -0.0014(19) -0.0007(18) 0.026(2)
C13 0.0506(19) 0.089(3) 0.059(2) 0.0178(19) 0.0160(17) 0.001(2)
C14 0.091(3) 0.0393(18) 0.057(2) 0.0231(18) 0.008(2) -0.0037(16)
O4 0.0683(17) 0.088(2) 0.0584(17) -0.0364(15) 0.0092(13) -0.0072(14)
C2' 0.0514(19) 0.049(2) 0.056(2) 0.0064(15) 0.0120(16) 0.0146(17)
C3' 0.054(2) 0.070(2) 0.053(2) 0.0084(18) 0.0016(17) 0.0227(18)
C4' 0.062(2) 0.079(3) 0.0361(17) 0.0030(19) 0.0038(16) 0.0070(17)
C5' 0.053(2) 0.065(2) 0.0399(18) 0.0054(17) 0.0069(15) -0.0041(16)
C6' 0.0423(17) 0.058(2) 0.0419(18) 0.0077(15) 0.0041(14) 0.0018(15)
C21 0.089(3) 0.061(3) 0.085(3) 0.027(2) 0.025(3) 0.017(2)
C22 0.083(3) 0.094(3) 0.064(3) 0.006(3) 0.029(2) 0.023(2)
C23 0.078(3) 0.087(3) 0.063(3) 0.012(2) 0.018(2) -0.015(2)

loop_
_atom_site_label
_atom_site_fract_x
_atom_site_fract_y
_atom_site_fract_z
_atom_site_U_iso_or_equiv
_atom_site_thermal_displace_type
_atom_site_calc_flag
_atom_site_calc_attached_atom
C1 0.1672(6) 0.6526(5) 0.8282(4) 0.038(3) Uani ? ?
C2 0.1529(6) 0.8124(5) 0.7250(4) 0.040(3) Uani ? ?
O3 0.3827(5) 0.8874(4) 0.6999(3) 0.048(2) Uani ? ?
C4 0.4269(6) 0.9801(6) 0.5857(4) 0.050(3) Uani ? ?
C5 0.2900(6) 0.9123(5) 0.4676(4) 0.043(3) Uani ? ?
N6 0.0896 0.7776 0.4921 0.042(3) Uani ? ?
C7 0.0322(5) 0.7332(5) 0.6055(4) 0.039(3) Uani ? ?
C8 -0.1450(6) 0.5650(6) 0.6306(4) 0.045(3) Uani ? ?
C9 -0.0708(6) 0.4426(5) 0.7466(4) 0.045(3) Uani ? ?
C10 -0.0597(6) 0.5425(6) 0.8714(4) 0.045(3) Uani ? ?
C11 0.1830(6) 0.4796(5) 0.7585(4) 0.047(3) Uani ? ?
C12 -0.0220(7) 0.4126(7) 0.9922(5) 0.067(4) Uani ? ?
C13 -0.2477(7) 0.6373(7) 0.8971(4) 0.068(4) Uani ? ?
C14 0.0639(8) 0.9767(6) 0.7674(4) 0.064(4) Uani ? ?
O4 0.5899(6) 1.0986(5) 0.5807(3) 0.075(3) Uani ? ?
C2' 0.2411(7) 1.0774(6) 0.3743(4) 0.053(4) Uani ? ?
C3' 0.1430(7) 1.0071(7) 0.2461(4) 0.061(4) Uani ? ?
C4' 0.2876(7) 0.9017(7) 0.1816(4) 0.061(4) Uani ? ?
C5' 0.3407(7) 0.7373(6) 0.2737(4) 0.054(4) Uani ? ?
C6' 0.4368(6) 0.8034(6) 0.4038(4) 0.049(3) Uani ? ?
C21 0.0954(9) 1.1921(7) 0.4293(5) 0.080(5) Uani ? ?
C22 0.4892(9) 1.0304(7) 0.1299(5) 0.083(5) Uani ? ?
C23 0.4898(8) 0.6240(7) 0.2216(5) 0.078(5) Uani ? ?
H1 0.27747 0.71216 0.89363 0.042 Uiso calc C1
H8a -0.17391 0.49117 0.55350 0.049 Uiso calc C8
H8b -0.28219 0.60708 0.64847 0.049 Uiso calc C8
H9 -0.16262 0.31647 0.73714 0.050 Uiso calc C9
H11a 0.25388 0.50734 0.67528 0.052 Uiso calc C11
H11b 0.24996 0.38186 0.81198 0.052 Uiso calc C11
H12a -0.01596 0.48240 1.07020 0.073 Uiso calc C12
H12b -0.14471 0.30306 0.99602 0.073 Uiso calc C12
H12c 0.11921 0.36797 0.98872 0.073 Uiso calc C12
H13a -0.21542 0.69468 0.98091 0.075 Uiso calc C13
H13b -0.26528 0.73661 0.82693 0.075 Uiso calc C13
H13c -0.38587 0.54279 0.90026 0.075 Uiso calc C13
H14a 0.15020 1.02234 0.84644 0.070 Uiso calc C14
H14b 0.07641 1.07991 0.69751 0.070 Uiso calc C14
H14c -0.09310 0.93528 0.78597 0.070 Uiso calc C14
H2' 0.38299 1.16388 0.36040 0.059 Uiso calc C2'
H3'a 0.11583 1.11681 0.18696 0.067 Uiso calc C3'
H3'b 0.00069 0.92173 0.26067 0.067 Uiso calc C3'
H4' 0.20574 0.84868 0.10341 0.067 Uiso calc C4'
H5' 0.19715 0.65164 0.28401 0.060 Uiso calc C5'
H6'a 0.45895 0.69179 0.46237 0.053 Uiso calc C6'
H6'b 0.58142 0.88646 0.39154 0.053 Uiso calc C6'
H21a 0.06865 1.29690 0.36546 0.088 Uiso calc C21
H21b -0.04735 1.11055 0.44885 0.088 Uiso calc C21
H21c 0.16918 1.24390 0.50984 0.088 Uiso calc C21
H22a 0.57844 0.95522 0.08865 0.091 Uiso calc C22
H22b 0.44203 1.12658 0.06514 0.091 Uiso calc C22
H22c 0.57919 1.09350 0.20206 0.091 Uiso calc C22
H23a 0.51650 0.52046 0.28656 0.086 Uiso calc C23
H23b 0.41886 0.57046 0.14100 0.086 Uiso calc C23
H23c 0.63222 0.70659 0.20284 0.086 Uiso calc C23

loop_
_geom_angle_atom_site_label_1
_geom_angle_atom_site_label_2
_geom_angle_atom_site_label_3
_geom_angle
_geom_angle_publ_flag
C2 C1 C10 114.7(3) yes
C2 C1 C11 107.0(3) yes
C10 C1 C11 86.8(3) yes
C1 C2 O3 103.9(3) yes
C1 C2 C7 108.9(3) yes
C1 C2 C14 115.2(3) yes
O3 C2 C7 109.6(3) yes
O3 C2 C14 105.3(3) yes
C7 C2 C14 113.5(3) yes
C2 O3 C4 118.5(3) yes
O3 C4 C5 118.4(3) yes
O3 C4 O4 117.9(4) yes
C5 C4 O4 123.0(4) yes
C4 C5 N6 115.5(3) yes
C4 C5 C2' 111.2(3) yes
C4 C5 C6' 104.1(3) yes
N6 C5 C2' 111.1(4) yes
N6 C5 C6' 105.3(4) yes
C2' C5 C6' 109.1(3) yes
C5 N6 C7 120.7(4) yes
C2 C7 N6 125.3(3) yes
C2 C7 C8 114.5(3) yes
N6 C7 C8 119.2(3) yes
C7 C8 C9 109.5(3) yes
C8 C9 C10 110.6(3) yes
C8 C9 C11 108.0(3) yes
C10 C9 C11 87.2(3) yes
C1 C10 C9 85.3(3) yes
C1 C10 C12 109.2(3) yes
C1 C10 C13 123.4(3) yes
C9 C10 C12 112.2(3) yes
C9 C10 C13 119.5(3) yes
C12 C10 C13 106.2(3) yes
C1 C11 C9 86.3(3) yes
C5 C2' C3' 110.0(3) yes
C5 C2' C21 112.6(4) yes
C3' C2' C21 111.5(4) yes
C2' C3' C4' 114.2(4) yes
C3' C4' C5' 109.2(4) yes
C3' C4' C22 112.5(4) yes
C5' C4' C22 114.0(4) yes
C4' C5' C6' 111.1(3) yes
C4' C5' C23 114.3(4) yes
C6' C5' C23 109.9(4) yes
C5 C6' C5' 113.6(3) yes

loop_
_geom_bond_atom_site_label_1
_geom_bond_atom_site_label_2
_geom_bond_site_symmetry_1
_geom_bond_site_symmetry_2
_geom_bond_distance
_geom_bond_publ_flag
C1 C2 . . 1.529(5) yes
C1 C10 . . 1.573(5) yes
C1 C11 . . 1.542(5) yes
C2 O3 . . 1.473(5) yes
C2 C7 . . 1.515(5) yes
C2 C14 . . 1.531(6) yes
O3 C4 . . 1.345(5) yes
C4 C5 . . 1.514(6) yes
C4 O4 . . 1.208(6) yes
C5 N6 . . 1.465(6) yes
C5 C2' . . 1.543(6) yes
C5 C6' . . 1.550(6) yes
N6 C7 . . 1.268(6) yes
C7 C8 . . 1.512(5) yes
C8 C9 . . 1.536(6) yes
C9 C10 . . 1.550(6) yes
C9 C11 . . 1.552(6) yes
C10 C12 . . 1.542(6) yes
C10 C13 . . 1.524(6) yes
C2' C3' . . 1.525(6) yes
C2' C21 . . 1.527(7) yes
C3' C4' . . 1.526(6) yes
C4' C5' . . 1.541(6) yes
C4' C22 . . 1.530(7) yes
C5' C6' . . 1.528(6) yes
C5' C23 . . 1.521(7) yes

loop_
_geom_torsion_atom_site_label_1
_geom_torsion_atom_site_label_2
_geom_torsion_atom_site_label_3
_geom_torsion_atom_site_label_4
_geom_torsion
_geom_torsion_publ_flag
C1 C2 C7 C8 33.4(3) yes
C2 C7 C8 C9 -37.0(3) yes
C7 C8 C9 C10 68.7(4) yes
C8 C9 C10 C1 -80.3(4) yes
C9 C10 C1 C2 79.0(4) yes
C10 C1 C2 C7 -61.8(3) yes
C7 C8 C9 C11 -25.2(3) yes
C8 C9 C11 C1 82.3(4) yes
C9 C11 C1 C2 -86.8(4) yes
C11 C1 C2 C7 32.5(3) yes
O3 C2 C7 N6 -22.3(3) yes
C2 C7 N6 C5 1.5(3) yes
C7 N6 C5 C4 4.5(3) yes
N6 C5 C4 O3 13.4(3) yes
C5 C4 O3 C2 -36.9(4) yes
C4 O3 C2 C7 39.7(3) yes
C6' C5 C2' C3' 54.6(4) yes
C5 C2' C3' C4' -58.1(4) yes
C2' C3' C4' C5' 56.5(4) yes
C3' C4' C5' C6' -53.3(4) yes
C4' C5' C6' C5 55.3(4) yes
C5' C6' C5 C2' -55.4(4) yes
